data_1550936
loop_
_publ_author_name
'Qin, Qi-Pin'
'Wang, Zhen-Feng'
'Tan, Ming-Xiong'
'Huang, Xiao-Ling'
'Zou, Hua-Hong'
'Zou, Bi-Qun'
'Shi, Bei-Bei'
'Zhang, Shu-Hua'

_publ_section_title
;
 Complexes of lanthanides(iii) with mixed 2,2'-bipyridyl and
 5,7-dibromo-8-quinolinoline chelating ligands as a new class of promising
 anti-cancer agents.
;
_journal_issue 5
_journal_name_full 'Metallomics : integrated biometal science'
_journal_page_first 1005
_journal_page_last 1015
_journal_paper_doi 10.1039/c9mt00037b
_journal_volume 11
_journal_year 2019
_chemical_formula_moiety 'C42 H32 Br4 La N7 O5'
_chemical_formula_sum 'C42 H32 Br4 La N7 O5'
_chemical_formula_weight 1173.29
_space_group_crystal_system monoclinic
_space_group_IT_number 15
_space_group_name_Hall '-C 2yc'
_space_group_name_H-M_alt 'C 1 2/c 1'
_symmetry_space_group_name_Hall '-C 2yc'
_symmetry_space_group_name_H-M 'C 1 2/c 1'
_atom_sites_solution_hydrogens geom
_atom_sites_solution_primary direct
_audit_creation_date 2019-01-26
_audit_creation_method
;
  Olex2 1.2-ac2
  (compiled 2012.03.06 svn.r2239, GUI svn.r4109)
;
_audit_update_record
;
2019-02-16 deposited with the CCDC.    2019-04-24 downloaded from the CCDC.
;
_cell_angle_alpha 90
_cell_angle_beta 125.502(2)
_cell_angle_gamma 90
_cell_formula_units_Z 8
_cell_length_a 26.0817(16)
_cell_length_b 20.6620(12)
_cell_length_c 19.7728(11)
_cell_measurement_reflns_used 9812
_cell_measurement_temperature 293(2)
_cell_measurement_theta_max 25.944
_cell_measurement_theta_min 3.042
_cell_volume 8674.6(9)
_computing_molecular_graphics
;
O. V. Dolomanov, L. J. Bourhis, R. J. Gildea, J. A. K. Howard and H. Puschmann,
OLEX2: a complete structure solution, refinement and analysis program.
J. Appl. Cryst. (2009). 42, 339-341.
;
_computing_publication_material
;
O. V. Dolomanov, L. J. Bourhis, R. J. Gildea, J. A. K. Howard and H. Puschmann,
OLEX2: a complete structure solution, refinement and analysis program.
J. Appl. Cryst. (2009). 42, 339-341.
;
_computing_structure_refinement
;
SHELXL, G.M. Sheldrick, Acta Cryst.
(2008). A64, 112-122
;
_computing_structure_solution
;
SHELXS, G.M. Sheldrick, Acta Cryst.
(2008). A64, 112-122
;
_diffrn_ambient_temperature 293(2)
_diffrn_measured_fraction_theta_full 0.998
_diffrn_measured_fraction_theta_max 0.998
_diffrn_measurement_device_type 'CCD area detector'
_diffrn_measurement_method 'phi and omega scans'
_diffrn_radiation_monochromator graphite
_diffrn_radiation_type MoK\a
_diffrn_radiation_wavelength 0.71076
_diffrn_reflns_av_R_equivalents 0.0505
_diffrn_reflns_av_unetI/netI 0.0406
_diffrn_reflns_Laue_measured_fraction_full 0.998
_diffrn_reflns_Laue_measured_fraction_max 0.998
_diffrn_reflns_limit_h_max 33
_diffrn_reflns_limit_h_min -33
_diffrn_reflns_limit_k_max 26
_diffrn_reflns_limit_k_min -26
_diffrn_reflns_limit_l_max 25
_diffrn_reflns_limit_l_min -25
_diffrn_reflns_number 68847
_diffrn_reflns_point_group_measured_fraction_full 0.998
_diffrn_reflns_point_group_measured_fraction_max 0.998
_diffrn_reflns_theta_full 25.242
_diffrn_reflns_theta_max 27.556
_diffrn_reflns_theta_min 2.887
_diffrn_source_current 30.0
_diffrn_source_power 1.5
_diffrn_source_voltage 50.0
_exptl_absorpt_coefficient_mu 4.722
_exptl_absorpt_correction_T_max 0.7456
_exptl_absorpt_correction_T_min 0.5055
_exptl_absorpt_correction_type none
_exptl_absorpt_process_details
;
? was used for absorption correction.
R(int) was 0.1422 before and 0.0549 after correction.
The Ratio of minimum to maximum transmission is 0.6780.
The \l/2 correction factor is Not present.
;
_exptl_crystal_colour yellow
_exptl_crystal_density_diffrn 1.797
_exptl_crystal_description rod
_exptl_crystal_F_000 4560
_exptl_crystal_size_max 0.346
_exptl_crystal_size_mid 0.297
_exptl_crystal_size_min 0.149
_refine_diff_density_max 1.806
_refine_diff_density_min -1.682
_refine_diff_density_rms 0.098
_refine_ls_extinction_method none
_refine_ls_goodness_of_fit_ref 1.023
_refine_ls_hydrogen_treatment constr
_refine_ls_matrix_type full
_refine_ls_number_parameters 536
_refine_ls_number_reflns 10005
_refine_ls_number_restraints 0
_refine_ls_restrained_S_all 1.023
_refine_ls_R_factor_all 0.0703
_refine_ls_R_factor_gt 0.0405
_refine_ls_shift/su_max 0.001
_refine_ls_shift/su_mean 0.000
_refine_ls_structure_factor_coef Fsqd
_refine_ls_weighting_details 'w=1/[\s^2^(Fo^2^)+(0.0317P)^2^+32.3480P] where P=(Fo^2^+2Fc^2^)/3'
_refine_ls_weighting_scheme calc
_refine_ls_wR_factor_gt 0.0784
_refine_ls_wR_factor_ref 0.0889
_reflns_Friedel_coverage 0.000
_reflns_number_gt 7311
_reflns_number_total 10005
_reflns_threshold_expression 'I > 2\s(I)'
_cod_data_source_file c9mt00037b2.cif
_cod_data_source_block aaa
_cod_depositor_comments 'Adding full bibliography for 1550936--1550940.cif.'
_cod_database_code 1550936
_shelx_space_group_comment
;
The symmetry employed for this shelxl refinement is uniquely defined
by the following loop, which should always be used as a source of
symmetry information in preference to the above space-group names.
They are only intended as comments.
;
_shelxl_version_number 2014-3

loop_
_space_group_symop_operation_xyz
'x, y, z'
'-x, y, -z+1/2'
'x+1/2, y+1/2, z'
'-x+1/2, y+1/2, -z+1/2'
'-x, -y, -z'
'x, -y, z-1/2'
'-x+1/2, -y+1/2, -z'
'x+1/2, -y+1/2, z-1/2'

loop_
_atom_site_label
_atom_site_type_symbol
_atom_site_fract_x
_atom_site_fract_y
_atom_site_fract_z
_atom_site_U_iso_or_equiv
_atom_site_adp_type
_atom_site_occupancy
_atom_site_site_symmetry_order
_atom_site_calc_flag
_atom_site_refinement_flags_posn
_atom_site_refinement_flags_adp
La1 La 0.22322(2) 0.30265(2) 0.71223(2) 0.03120(7) Uani 1 1 d . .
Br1 Br 0.43510(3) 0.44700(3) 1.15096(3) 0.07629(18) Uani 1 1 d . .
Br2 Br 0.43363(2) 0.44874(2) 0.86564(3) 0.05667(13) Uani 1 1 d . .
Br3 Br 0.43581(4) 0.02743(3) 1.01196(5) 0.1131(3) Uani 1 1 d . .
Br4 Br 0.17724(3) 0.06444(3) 0.78025(3) 0.06441(15) Uani 1 1 d . .
O1 O 0.11955(18) 0.3040(2) 0.5589(2) 0.0773(11) Uani 1 1 d . .
O2 O 0.17964(17) 0.38330(19) 0.5788(2) 0.0678(10) Uani 1 1 d . .
O3 O 0.0947(2) 0.3665(2) 0.4559(2) 0.0907(14) Uani 1 1 d . .
O4 O 0.30478(12) 0.38189(13) 0.78928(16) 0.0377(6) Uani 1 1 d . .
O5 O 0.21941(13) 0.20120(13) 0.76823(18) 0.0411(6) Uani 1 1 d . .
N1 N 0.29714(16) 0.30920(16) 0.6529(2) 0.0396(8) Uani 1 1 d . .
N2 N 0.23074(17) 0.20075(17) 0.6266(2) 0.0455(9) Uani 1 1 d . .
N3 N 0.33641(16) 0.24028(16) 0.8287(2) 0.0407(8) Uani 1 1 d . .
N4 N 0.25703(14) 0.33460(15) 0.86786(19) 0.0354(7) Uani 1 1 d . .
N5 N 0.1303(2) 0.3518(2) 0.5291(3) 0.0611(11) Uani 1 1 d . .
N6 N 0.11090(16) 0.28912(17) 0.6998(2) 0.0476(9) Uani 1 1 d . .
N7 N 0.15943(15) 0.40886(16) 0.7157(2) 0.0371(7) Uani 1 1 d . .
C1 C 0.2655(2) 0.16290(19) 0.8190(2) 0.0380(9) Uani 1 1 d . .
C2 C 0.2586(2) 0.1006(2) 0.8402(3) 0.0453(10) Uani 1 1 d . .
C3 C 0.3090(3) 0.0625(2) 0.8989(3) 0.0576(13) Uani 1 1 d . .
H3 H 0.3017 0.0222 0.9127 0.069 Uiso 1 1 calc R U
C4 C 0.3693(3) 0.0837(2) 0.9366(3) 0.0601(13) Uani 1 1 d . .
C5 C 0.3819(2) 0.1437(2) 0.9154(3) 0.0495(11) Uani 1 1 d . .
C6 C 0.4418(2) 0.1676(3) 0.9459(3) 0.0640(14) Uani 1 1 d . .
H6 H 0.4774 0.1439 0.9850 0.077 Uiso 1 1 calc R U
C7 C 0.4481(2) 0.2253(3) 0.9185(3) 0.0632(14) Uani 1 1 d . .
H7 H 0.4879 0.2415 0.9391 0.076 Uiso 1 1 calc R U
C8 C 0.3946(2) 0.2598(2) 0.8594(3) 0.0489(11) Uani 1 1 d . .
H8 H 0.3998 0.2987 0.8402 0.059 Uiso 1 1 calc R U
C9 C 0.3298(2) 0.18284(18) 0.8565(2) 0.0384(9) Uani 1 1 d . .
C10 C 0.3283(2) 0.3633(2) 0.6643(3) 0.0520(12) Uani 1 1 d . .
H10 H 0.3176 0.4002 0.6807 0.062 Uiso 1 1 calc R U
C11 C 0.3756(3) 0.3682(3) 0.6533(3) 0.0630(14) Uani 1 1 d . .
H11 H 0.3961 0.4074 0.6622 0.076 Uiso 1 1 calc R U
C12 C 0.3923(2) 0.3150(3) 0.6293(3) 0.0618(14) Uani 1 1 d . .
C13 C 0.4448(3) 0.3175(4) 0.6177(5) 0.112(3) Uani 1 1 d . .
H13A H 0.4507 0.3614 0.6077 0.168 Uiso 1 1 calc R U
H13B H 0.4339 0.2911 0.5712 0.168 Uiso 1 1 calc R U
H13C H 0.4830 0.3017 0.6670 0.168 Uiso 1 1 calc R U
C14 C 0.3586(2) 0.2590(2) 0.6144(3) 0.0554(12) Uani 1 1 d . .
H14 H 0.3679 0.2220 0.5968 0.066 Uiso 1 1 calc R U
C15 C 0.31088(19) 0.2575(2) 0.6256(2) 0.0382(9) Uani 1 1 d . .
C16 C 0.27225(19) 0.1985(2) 0.6074(2) 0.0394(9) Uani 1 1 d . .
C17 C 0.2788(2) 0.1440(2) 0.5723(3) 0.0489(11) Uani 1 1 d . .
H17 H 0.3081 0.1438 0.5598 0.059 Uiso 1 1 calc R U
C18 C 0.2421(3) 0.0899(2) 0.5557(3) 0.0567(13) Uani 1 1 d . .
C19 C 0.2515(3) 0.0295(3) 0.5207(4) 0.089(2) Uani 1 1 d . .
H19A H 0.2816 0.0381 0.5087 0.133 Uiso 1 1 calc R U
H19B H 0.2121 0.0170 0.4707 0.133 Uiso 1 1 calc R U
H19C H 0.2668 -0.0048 0.5607 0.133 Uiso 1 1 calc R U
C20 C 0.1996(3) 0.0926(2) 0.5745(3) 0.0639(14) Uani 1 1 d . .
H20 H 0.1738 0.0572 0.5640 0.077 Uiso 1 1 calc R U
C21 C 0.1951(2) 0.1478(2) 0.6092(3) 0.0596(13) Uani 1 1 d . .
H21 H 0.1656 0.1487 0.6214 0.072 Uiso 1 1 calc R U
C22 C 0.33447(17) 0.39427(18) 0.8677(2) 0.0346(9) Uani 1 1 d . .
C23 C 0.39161(19) 0.4267(2) 0.9150(3) 0.0412(10) Uani 1 1 d . .
C24 C 0.4213(2) 0.4416(2) 0.9991(3) 0.0492(11) Uani 1 1 d . .
H24 H 0.4596 0.4634 1.0286 0.059 Uiso 1 1 calc R U
C25 C 0.3939(2) 0.4242(2) 1.0374(3) 0.0457(11) Uani 1 1 d . .
C26 C 0.33721(18) 0.38862(19) 0.9963(2) 0.0378(9) Uani 1 1 d . .
C27 C 0.3060(2) 0.3673(2) 1.0312(3) 0.0465(10) Uani 1 1 d . .
H27 H 0.3220 0.3778 1.0858 0.056 Uiso 1 1 calc R U
C28 C 0.2530(2) 0.3315(2) 0.9853(3) 0.0477(11) Uani 1 1 d . .
H28 H 0.2316 0.3183 1.0077 0.057 Uiso 1 1 calc R U
C29 C 0.2304(2) 0.3145(2) 0.9039(3) 0.0423(10) Uani 1 1 d . .
H29 H 0.1952 0.2879 0.8740 0.051 Uiso 1 1 calc R U
C30 C 0.30910(17) 0.37287(17) 0.9116(2) 0.0332(8) Uani 1 1 d . .
C31 C 0.1859(2) 0.4671(2) 0.7312(3) 0.0429(10) Uani 1 1 d . .
H31 H 0.2236 0.4705 0.7365 0.052 Uiso 1 1 calc R U
C32 C 0.1611(2) 0.5226(2) 0.7399(3) 0.0509(11) Uani 1 1 d . .
H32 H 0.1814 0.5621 0.7497 0.061 Uiso 1 1 calc R U
C33 C 0.1056(2) 0.5193(2) 0.7340(3) 0.0558(12) Uani 1 1 d . .
C34 C 0.0759(3) 0.5789(3) 0.7423(5) 0.092(2) Uani 1 1 d . .
H34A H 0.0777 0.5758 0.7920 0.138 Uiso 1 1 calc R U
H34B H 0.0327 0.5820 0.6950 0.138 Uiso 1 1 calc R U
H34C H 0.0984 0.6167 0.7449 0.138 Uiso 1 1 calc R U
C35 C 0.0788(2) 0.4587(2) 0.7192(3) 0.0532(12) Uani 1 1 d . .
H35 H 0.0418 0.4541 0.7157 0.064 Uiso 1 1 calc R U
C36 C 0.10505(19) 0.4048(2) 0.7093(2) 0.0394(9) Uani 1 1 d . .
C37 C 0.07543(19) 0.3401(2) 0.6906(3) 0.0425(10) Uani 1 1 d . .
C38 C 0.0132(2) 0.3322(3) 0.6634(3) 0.0548(12) Uani 1 1 d . .
H38 H -0.0104 0.3682 0.6579 0.066 Uiso 1 1 calc R U
C39 C -0.0140(2) 0.2717(3) 0.6446(3) 0.0627(14) Uani 1 1 d . .
C40 C -0.0824(3) 0.2639(3) 0.6123(5) 0.096(2) Uani 1 1 d . .
H40A H -0.0995 0.3052 0.6114 0.144 Uiso 1 1 calc R U
H40B H -0.0854 0.2350 0.6479 0.144 Uiso 1 1 calc R U
H40C H -0.1057 0.2464 0.5570 0.144 Uiso 1 1 calc R U
C41 C 0.0227(2) 0.2203(3) 0.6550(4) 0.0701(16) Uani 1 1 d . .
H41 H 0.0062 0.1786 0.6430 0.084 Uiso 1 1 calc R U
C42 C 0.0846(2) 0.2305(2) 0.6833(3) 0.0631(14) Uani 1 1 d . .
H42 H 0.1092 0.1947 0.6913 0.076 Uiso 1 1 calc R U

loop_
_atom_site_aniso_label
_atom_site_aniso_U_11
_atom_site_aniso_U_22
_atom_site_aniso_U_33
_atom_site_aniso_U_23
_atom_site_aniso_U_13
_atom_site_aniso_U_12
La1 0.02664(11) 0.03263(12) 0.03602(12) -0.00801(10) 0.01916(9) -0.00801(9)
Br1 0.0553(3) 0.1052(5) 0.0466(3) -0.0345(3) 0.0171(3) -0.0133(3)
Br2 0.0371(2) 0.0643(3) 0.0663(3) -0.0080(2) 0.0287(2) -0.0184(2)
Br3 0.1003(6) 0.0654(4) 0.1002(5) 0.0310(4) 0.0163(4) 0.0127(4)
Br4 0.0743(4) 0.0557(3) 0.0772(4) -0.0129(3) 0.0520(3) -0.0299(3)
O1 0.062(2) 0.080(3) 0.057(2) -0.001(2) 0.0155(19) -0.009(2)
O2 0.056(2) 0.087(3) 0.061(2) 0.013(2) 0.034(2) 0.005(2)
O3 0.092(3) 0.111(3) 0.042(2) 0.004(2) 0.023(2) 0.038(3)
O4 0.0307(14) 0.0428(16) 0.0375(15) -0.0063(12) 0.0185(13) -0.0113(12)
O5 0.0378(16) 0.0384(15) 0.0523(17) -0.0048(14) 0.0292(14) -0.0079(13)
N1 0.046(2) 0.0355(18) 0.048(2) -0.0052(16) 0.0337(17) -0.0068(16)
N2 0.048(2) 0.048(2) 0.051(2) -0.0177(17) 0.0342(18) -0.0164(18)
N3 0.038(2) 0.0392(19) 0.050(2) -0.0025(16) 0.0283(17) -0.0053(15)
N4 0.0305(17) 0.0352(17) 0.0376(18) -0.0036(14) 0.0182(15) -0.0063(14)
N5 0.053(3) 0.081(3) 0.045(2) -0.005(2) 0.026(2) 0.021(2)
N6 0.0325(19) 0.048(2) 0.064(2) -0.0126(18) 0.0291(18) -0.0120(16)
N7 0.0297(17) 0.0418(19) 0.0409(19) -0.0013(15) 0.0212(15) -0.0024(15)
C1 0.048(3) 0.036(2) 0.039(2) -0.0093(18) 0.031(2) -0.0080(19)
C2 0.059(3) 0.040(2) 0.051(3) -0.011(2) 0.040(2) -0.015(2)
C3 0.087(4) 0.040(3) 0.052(3) 0.002(2) 0.043(3) -0.008(3)
C4 0.075(4) 0.043(3) 0.049(3) 0.007(2) 0.028(3) 0.005(3)
C5 0.053(3) 0.043(2) 0.048(3) 0.002(2) 0.027(2) 0.000(2)
C6 0.048(3) 0.063(3) 0.065(3) 0.009(3) 0.024(3) 0.009(3)
C7 0.036(3) 0.073(3) 0.071(3) 0.003(3) 0.026(3) -0.005(2)
C8 0.039(2) 0.048(3) 0.063(3) 0.001(2) 0.031(2) -0.005(2)
C9 0.046(2) 0.032(2) 0.042(2) -0.0032(17) 0.028(2) -0.0037(18)
C10 0.070(3) 0.043(2) 0.068(3) -0.011(2) 0.054(3) -0.016(2)
C11 0.074(4) 0.063(3) 0.076(3) -0.016(3) 0.058(3) -0.029(3)
C12 0.057(3) 0.075(4) 0.076(3) -0.020(3) 0.052(3) -0.021(3)
C13 0.101(5) 0.132(6) 0.164(7) -0.058(5) 0.112(6) -0.048(5)
C14 0.053(3) 0.058(3) 0.073(3) -0.020(3) 0.046(3) -0.011(2)
C15 0.038(2) 0.042(2) 0.038(2) -0.0051(18) 0.0242(19) -0.0049(18)
C16 0.041(2) 0.041(2) 0.039(2) -0.0073(19) 0.0248(19) -0.0047(19)
C17 0.061(3) 0.043(2) 0.054(3) -0.008(2) 0.040(2) -0.002(2)
C18 0.079(4) 0.043(3) 0.058(3) -0.015(2) 0.046(3) -0.012(2)
C19 0.140(6) 0.045(3) 0.116(5) -0.033(3) 0.095(5) -0.022(3)
C20 0.081(4) 0.052(3) 0.072(3) -0.026(3) 0.052(3) -0.033(3)
C21 0.064(3) 0.060(3) 0.071(3) -0.028(3) 0.049(3) -0.030(3)
C22 0.028(2) 0.0291(19) 0.043(2) -0.0034(17) 0.0178(18) -0.0034(16)
C23 0.031(2) 0.039(2) 0.050(2) -0.0059(19) 0.021(2) -0.0069(18)
C24 0.029(2) 0.047(3) 0.053(3) -0.018(2) 0.013(2) -0.0101(19)
C25 0.038(2) 0.048(3) 0.034(2) -0.0152(19) 0.0110(19) -0.002(2)
C26 0.033(2) 0.035(2) 0.037(2) -0.0058(17) 0.0156(18) 0.0046(17)
C27 0.052(3) 0.047(3) 0.038(2) -0.002(2) 0.024(2) 0.008(2)
C28 0.052(3) 0.050(3) 0.050(3) 0.005(2) 0.035(2) 0.002(2)
C29 0.037(2) 0.044(2) 0.045(2) -0.0013(19) 0.023(2) -0.0060(19)
C30 0.0262(19) 0.0294(19) 0.037(2) -0.0031(16) 0.0144(17) 0.0000(16)
C31 0.037(2) 0.043(2) 0.050(3) -0.001(2) 0.026(2) -0.0035(19)
C32 0.051(3) 0.042(2) 0.056(3) -0.004(2) 0.029(2) -0.004(2)
C33 0.051(3) 0.053(3) 0.063(3) -0.012(2) 0.033(3) 0.002(2)
C34 0.081(4) 0.066(4) 0.135(6) -0.033(4) 0.067(4) 0.001(3)
C35 0.035(2) 0.063(3) 0.065(3) -0.015(2) 0.031(2) -0.004(2)
C36 0.033(2) 0.045(2) 0.039(2) -0.0065(18) 0.0202(19) -0.0023(18)
C37 0.033(2) 0.052(3) 0.045(2) -0.007(2) 0.024(2) -0.0076(19)
C38 0.035(2) 0.064(3) 0.068(3) -0.010(3) 0.032(2) -0.008(2)
C39 0.035(3) 0.077(4) 0.075(4) -0.015(3) 0.032(3) -0.016(3)
C40 0.044(3) 0.109(5) 0.133(6) -0.020(4) 0.051(4) -0.023(3)
C41 0.047(3) 0.062(3) 0.106(4) -0.022(3) 0.048(3) -0.025(3)
C42 0.044(3) 0.052(3) 0.098(4) -0.015(3) 0.043(3) -0.014(2)

loop_
_atom_type_symbol
_atom_type_description
_atom_type_scat_dispersion_real
_atom_type_scat_dispersion_imag
_atom_type_scat_source
C C 0.0033 0.0016 'International Tables Vol C Tables 4.2.6.8 and 6.1.1.4'
H H 0.0000 0.0000 'International Tables Vol C Tables 4.2.6.8 and 6.1.1.4'
Br Br -0.2901 2.4595 'International Tables Vol C Tables 4.2.6.8 and 6.1.1.4'
La La -0.2871 2.4523 'International Tables Vol C Tables 4.2.6.8 and 6.1.1.4'
N N 0.0061 0.0033 'International Tables Vol C Tables 4.2.6.8 and 6.1.1.4'
O O 0.0106 0.0060 'International Tables Vol C Tables 4.2.6.8 and 6.1.1.4'

loop_
_geom_angle_atom_site_label_1
_geom_angle_atom_site_label_2
_geom_angle_atom_site_label_3
_geom_angle
O1 La1 O2 46.75(12)
O1 La1 N1 90.79(12)
O1 La1 N2 72.32(12)
O1 La1 N3 147.05(11)
O1 La1 N4 137.09(12)
O1 La1 N6 65.17(13)
O1 La1 N7 77.99(11)
O2 La1 N1 64.35(10)
O2 La1 N2 90.62(11)
O2 La1 N3 136.24(10)
O2 La1 N6 98.48(11)
O2 La1 N7 67.98(10)
O4 La1 O1 131.32(11)
O4 La1 O2 85.16(11)
O4 La1 N1 70.04(9)
O4 La1 N2 123.59(10)
O4 La1 N3 70.62(9)
O4 La1 N4 62.29(9)
O4 La1 N6 128.20(10)
O4 La1 N7 76.60(9)
O5 La1 O1 104.45(12)
O5 La1 O2 150.25(11)
O5 La1 O4 124.18(9)
O5 La1 N1 117.50(9)
O5 La1 N2 69.86(10)
O5 La1 N3 61.52(9)
O5 La1 N4 76.42(9)
O5 La1 N6 68.46(10)
O5 La1 N7 119.51(9)
N1 La1 N3 73.15(10)
N1 La1 N6 155.68(11)
N2 La1 N1 57.91(10)
N2 La1 N3 74.79(10)
N2 La1 N6 108.08(10)
N2 La1 N7 150.30(10)
N3 La1 N6 125.20(10)
N4 La1 O2 127.97(11)
N4 La1 N1 127.66(10)
N4 La1 N2 140.79(10)
N4 La1 N3 71.86(10)
N4 La1 N6 76.21(10)
N4 La1 N7 65.75(9)
N7 La1 N1 122.93(10)
N7 La1 N3 134.91(10)
N7 La1 N6 58.10(10)
N5 O1 La1 100.8(3)
N5 O2 La1 95.8(3)
C22 O4 La1 126.1(2)
C1 O5 La1 128.5(2)
C10 N1 La1 118.5(3)
C10 N1 C15 117.6(3)
C15 N1 La1 123.1(2)
C16 N2 La1 123.6(3)
C16 N2 C21 116.8(4)
C21 N2 La1 119.3(3)
C8 N3 La1 128.1(3)
C8 N3 C9 117.4(4)
C9 N3 La1 114.5(3)
C29 N4 La1 127.1(3)
C29 N4 C30 119.0(3)
C30 N4 La1 113.8(2)
O2 N5 O1 116.4(4)
O3 N5 O1 121.8(5)
O3 N5 O2 121.7(5)
C37 N6 La1 122.4(3)
C42 N6 La1 118.3(3)
C42 N6 C37 117.5(4)
C31 N7 La1 118.8(3)
C31 N7 C36 116.9(3)
C36 N7 La1 124.0(3)
O5 C1 C2 124.9(4)
O5 C1 C9 120.1(3)
C2 C1 C9 114.9(4)
C1 C2 Br4 118.1(4)
C3 C2 Br4 118.4(3)
C3 C2 C1 123.3(4)
C4 C3 C2 120.6(4)
C3 C4 Br3 118.2(4)
C3 C4 C5 121.0(5)
C5 C4 Br3 120.6(4)
C4 C5 C9 117.8(4)
C6 C5 C4 125.3(5)
C6 C5 C9 116.8(4)
C7 C6 C5 120.1(5)
C6 C7 C8 119.5(5)
N3 C8 C7 123.4(4)
N3 C9 C1 115.0(4)
N3 C9 C5 122.7(4)
C5 C9 C1 122.2(4)
N1 C10 C11 123.6(4)
C12 C11 C10 119.5(4)
C11 C12 C13 121.5(5)
C11 C12 C14 117.2(4)
C14 C12 C13 121.3(5)
C12 C14 C15 120.5(4)
N1 C15 C14 121.5(4)
N1 C15 C16 116.7(3)
C14 C15 C16 121.8(4)
N2 C16 C15 116.7(3)
N2 C16 C17 121.7(4)
C17 C16 C15 121.7(4)
C18 C17 C16 120.6(4)
C17 C18 C19 120.2(5)
C20 C18 C17 117.6(4)
C20 C18 C19 122.1(5)
C18 C20 C21 119.4(4)
N2 C21 C20 124.0(4)
O4 C22 C23 124.4(4)
O4 C22 C30 119.9(3)
C23 C22 C30 115.7(4)
C22 C23 Br2 118.9(3)
C22 C23 C24 122.9(4)
C24 C23 Br2 118.1(3)
C25 C24 C23 119.8(4)
C24 C25 Br1 118.3(3)
C24 C25 C26 122.1(4)
C26 C25 Br1 119.6(3)
C25 C26 C30 116.7(4)
C27 C26 C25 126.2(4)
C27 C26 C30 117.1(4)
C28 C27 C26 120.0(4)
C27 C28 C29 119.4(4)
N4 C29 C28 122.8(4)
N4 C30 C22 115.8(3)
N4 C30 C26 121.5(4)
C26 C30 C22 122.6(3)
N7 C31 C32 124.3(4)
C31 C32 C33 119.5(4)
C32 C33 C34 121.8(5)
C35 C33 C32 116.0(4)
C35 C33 C34 122.2(5)
C36 C35 C33 122.0(4)
N7 C36 C35 121.1(4)
N7 C36 C37 116.5(4)
C35 C36 C37 122.4(4)
N6 C37 C36 117.2(3)
N6 C37 C38 121.2(4)
C38 C37 C36 121.7(4)
C39 C38 C37 120.9(5)
C38 C39 C40 120.5(5)
C41 C39 C38 117.4(4)
C41 C39 C40 122.1(5)
C39 C41 C42 119.6(5)
N6 C42 C41 123.4(5)

loop_
_geom_bond_atom_site_label_1
_geom_bond_atom_site_label_2
_geom_bond_distance
La1 O1 2.642(4)
La1 O2 2.747(3)
La1 O4 2.401(2)
La1 O5 2.400(3)
La1 N1 2.781(3)
La1 N2 2.779(3)
La1 N3 2.790(3)
La1 N4 2.744(3)
La1 N6 2.808(3)
La1 N7 2.779(3)
Br1 C25 1.901(4)
Br2 C23 1.898(4)
Br3 C4 1.891(5)
Br4 C2 1.883(4)
O1 N5 1.262(6)
O2 N5 1.256(5)
O3 N5 1.221(5)
O4 C22 1.293(5)
O5 C1 1.295(5)
N1 C10 1.323(5)
N1 C15 1.337(5)
N2 C16 1.341(5)
N2 C21 1.345(5)
N3 C8 1.330(5)
N3 C9 1.361(5)
N4 C29 1.318(5)
N4 C30 1.361(5)
N6 C37 1.342(5)
N6 C42 1.336(6)
N7 C31 1.331(5)
N7 C36 1.351(5)
C1 C2 1.398(6)
C1 C9 1.444(6)
C2 C3 1.387(7)
C3 C4 1.362(7)
C4 C5 1.409(6)
C5 C6 1.397(7)
C5 C9 1.421(6)
C6 C7 1.359(7)
C7 C8 1.388(7)
C10 C11 1.377(6)
C11 C12 1.365(7)
C12 C13 1.514(7)
C12 C14 1.377(7)
C14 C15 1.383(6)
C15 C16 1.486(6)
C16 C17 1.384(6)
C17 C18 1.381(6)
C18 C19 1.513(7)
C18 C20 1.362(7)
C20 C21 1.371(7)
C22 C23 1.388(5)
C22 C30 1.433(5)
C23 C24 1.402(6)
C24 C25 1.356(6)
C25 C26 1.412(6)
C26 C27 1.408(6)
C26 C30 1.422(5)
C27 C28 1.351(6)
C28 C29 1.400(6)
C31 C32 1.376(6)
C32 C33 1.383(6)
C33 C34 1.513(7)
C33 C35 1.380(7)
C35 C36 1.380(6)
C36 C37 1.480(6)
C37 C38 1.393(6)
C38 C39 1.376(7)
C39 C40 1.515(7)
C39 C41 1.364(7)
C41 C42 1.383(6)
